data_4342349
loop_
_publ_author_name
'Bhattacharya, Saurav'
'Bhattacharyya, Aninda J.'
'Natarajan, Srinivasan'

_publ_section_title
;
 High proton mobility, solvent induced single crystal to single crystal
 structural transformation, and related studies on a family of compounds
 formed from mn3 oxo-clusters.
;
_journal_issue 4
_journal_name_full 'Inorganic chemistry'
_journal_page_first 1254
_journal_page_last 1271
_journal_paper_doi 10.1021/ic5018517
_journal_volume 54
_journal_year 2015
_chemical_formula_sum 'C54 H44 Mn3 N3 O23 S3'
_chemical_formula_weight 1363.92
_chemical_name_common 'Manganese sulfonyldibenzoates'
_chemical_name_systematic
;
 ?
;
_space_group_IT_number 14
_symmetry_cell_setting monoclinic
_symmetry_space_group_name_Hall '-P 2yn'
_symmetry_space_group_name_H-M 'P 1 21/n 1'
_atom_sites_solution_hydrogens geom
_atom_sites_solution_primary direct
_atom_sites_solution_secondary difmap
_audit_creation_method SHELXL-97
_cell_angle_alpha 90.00
_cell_angle_beta 99.178(2)
_cell_angle_gamma 90.00
_cell_formula_units_Z 4
_cell_length_a 16.7094(3)
_cell_length_b 20.2857(4)
_cell_length_c 17.1936(3)
_cell_measurement_temperature 120(2)
_cell_volume 5753.36(19)
_computing_cell_refinement 'CrysAlisPro CCD (Oxford Diffraction, 2009)'
_computing_data_collection 'CrysAlisPro CCD (Oxford Diffraction, 2009)'
_computing_data_reduction 'CrysAlisPro RED (Oxford Diffraction, 2009)'
_computing_molecular_graphics 'Ortep-3 (Farrugia, 1997) and CAMERON (Watkin et al., 1993)'
_computing_publication_material 'WinGX (Farrugia, 1999)'
_computing_structure_refinement 'SHELXL-97 (Sheldrick, 1997)'
_computing_structure_solution 'SHELXL-97 (Sheldrick, 1997)'
_diffrn_ambient_temperature 120(2)
_diffrn_measured_fraction_theta_full 0.999
_diffrn_measured_fraction_theta_max 0.999
_diffrn_measurement_device_type 'Oxford Xcalibur,Eos(Nova) CCD detector'
_diffrn_measurement_method 'f\w scans'
_diffrn_radiation_monochromator graphite
_diffrn_radiation_source 'fine-focus sealed tube'
_diffrn_radiation_type MoK\a
_diffrn_radiation_wavelength 0.71073
_diffrn_reflns_av_R_equivalents 0.0454
_diffrn_reflns_av_sigmaI/netI 0.0648
_diffrn_reflns_limit_h_max 15
_diffrn_reflns_limit_h_min -20
_diffrn_reflns_limit_k_max 25
_diffrn_reflns_limit_k_min -22
_diffrn_reflns_limit_l_max 18
_diffrn_reflns_limit_l_min -21
_diffrn_reflns_number 25583
_diffrn_reflns_theta_full 26.00
_diffrn_reflns_theta_max 26.00
_diffrn_reflns_theta_min 2.47
_exptl_absorpt_coefficient_mu 0.842
_exptl_absorpt_correction_T_max 0.904
_exptl_absorpt_correction_T_min 0.859
_exptl_absorpt_correction_type multi-scan
_exptl_absorpt_process_details 'CrysAlis RED (Oxford Diffraction,2009)'
_exptl_crystal_colour Pale_Blue
_exptl_crystal_density_diffrn 1.575
_exptl_crystal_density_method 'not measured'
_exptl_crystal_description Block
_exptl_crystal_F_000 2784
_exptl_crystal_size_max 0.21
_exptl_crystal_size_mid 0.15
_exptl_crystal_size_min 0.12
_refine_diff_density_max 2.394
_refine_diff_density_min -0.891
_refine_diff_density_rms 0.110
_refine_ls_extinction_method none
_refine_ls_goodness_of_fit_ref 1.079
_refine_ls_hydrogen_treatment mixed
_refine_ls_matrix_type full
_refine_ls_number_parameters 750
_refine_ls_number_reflns 11290
_refine_ls_number_restraints 8
_refine_ls_restrained_S_all 1.080
_refine_ls_R_factor_all 0.0985
_refine_ls_R_factor_gt 0.0725
_refine_ls_shift/su_max 0.000
_refine_ls_shift/su_mean 0.000
_refine_ls_structure_factor_coef Fsqd
_refine_ls_weighting_details 'calc w=1/[\s^2^(Fo^2^)+(0.1267P)^2^+4.1766P] where P=(Fo^2^+2Fc^2^)/3'
_refine_ls_weighting_scheme calc
_refine_ls_wR_factor_gt 0.2028
_refine_ls_wR_factor_ref 0.2256
_reflns_number_gt 8185
_reflns_number_total 11290
_reflns_threshold_expression >2sigma(I)
_cod_data_source_file ic5018517_si_002.cif
_cod_data_source_block Compound_IId
_cod_depositor_comments
;
The following automatic conversions were performed:

'_symmetry_cell_setting' value 'Monoclinic' changed to 'monoclinic'
according to
/usr/data/users/saulius/crontab/automatic-downloads/rss-feeds/ACS/lib/dictionaries/cif_core.dic
dictionary named 'cif_core.dic' version 2.4.2 from 2011-04-26.

Automatic conversion script
Id: cif_fix_values 3008 2015-01-20 13:52:24Z robertas 

 Adding full bibliography for 4342345--4342351.cif.
;
_cod_original_cell_volume 5753.36(18)
_cod_original_sg_symbol_H-M P2(1)/n
_cod_database_code 4342349

loop_
_symmetry_equiv_pos_as_xyz
'x, y, z'
'-x+1/2, y+1/2, -z+1/2'
'-x, -y, -z'
'x-1/2, -y-1/2, z-1/2'

loop_
_atom_site_label
_atom_site_type_symbol
_atom_site_fract_x
_atom_site_fract_y
_atom_site_fract_z
_atom_site_U_iso_or_equiv
_atom_site_adp_type
_atom_site_occupancy
_atom_site_symmetry_multiplicity
_atom_site_calc_flag
_atom_site_refinement_flags
Mn1 Mn 0.03479(4) 0.16486(3) 0.24894(4) 0.0269(2) Uani 1 1 d .
Mn2 Mn 0.14082(5) 0.12122(4) 0.44521(4) 0.0365(2) Uani 1 1 d .
Mn3 Mn -0.08633(4) 0.14359(4) 0.05064(4) 0.0303(2) Uani 1 1 d .
S1 S -0.10429(7) 0.48405(6) 0.54291(7) 0.0322(3) Uani 1 1 d .
S2 S 0.55085(7) 0.27200(6) 0.27372(7) 0.0306(3) Uani 1 1 d .
S3 S -0.05194(9) 0.56815(6) 0.15331(10) 0.0461(4) Uani 1 1 d .
N1 N 0.2439(4) 0.1506(3) 0.6910(3) 0.0622(15) Uiso 1 1 d D
N2 N -0.2514(4) 0.1206(3) -0.1638(4) 0.072(2) Uani 1 1 d .
N3 N 0.2375(9) -0.1913(8) 0.4663(6) 0.177(7) Uani 1 1 d .
O1 O -0.0049(3) 0.24263(18) 0.1686(2) 0.0549(11) Uani 1 1 d .
O2 O 0.4302(2) 0.58019(16) 0.1790(2) 0.0390(8) Uani 1 1 d .
O3 O -0.4116(2) 0.6326(2) 0.2529(2) 0.0479(10) Uani 1 1 d .
O4 O 0.0177(2) 0.23113(19) 0.3431(2) 0.0441(9) Uani 1 1 d .
O5 O 0.1614(2) 0.19097(16) 0.2544(2) 0.0337(8) Uani 1 1 d .
O6 O -0.4612(2) 0.39384(19) 0.6376(2) 0.0435(9) Uani 1 1 d .
O7 O 0.2049(3) 0.1842(2) 0.3847(2) 0.0591(12) Uani 1 1 d .
O8 O 0.0570(2) 0.19399(18) 0.4668(2) 0.0418(9) Uani 1 1 d .
O9 O 0.1978(3) 0.1246(3) 0.5642(3) 0.0719(14) Uani 1 1 d D
O10 O 0.4442(3) 0.54093(19) 0.0625(2) 0.0509(10) Uani 1 1 d .
O11 O 0.2306(3) 0.0398(3) 0.4280(3) 0.0964(19) Uani 1 1 d D
O12 O -0.3432(2) 0.61031(18) 0.3719(2) 0.0400(8) Uani 1 1 d .
O13 O -0.1613(3) 0.12553(19) -0.0544(3) 0.0518(10) Uani 1 1 d .
O14 O -0.0833(2) 0.24588(17) 0.0531(2) 0.0422(9) Uani 1 1 d .
O15 O -0.4888(2) 0.3999(2) 0.5078(2) 0.0488(10) Uani 1 1 d .
O16 O -0.1071(2) 0.53225(16) 0.4808(2) 0.0405(8) Uani 1 1 d .
O17 O -0.0599(2) 0.49776(17) 0.6199(2) 0.0398(8) Uani 1 1 d .
O18 O 0.5990(2) 0.27421(18) 0.3507(2) 0.0414(9) Uani 1 1 d .
O19 O 0.5761(2) 0.23217(16) 0.2129(2) 0.0370(8) Uani 1 1 d .
O20 O -0.0625(3) 0.5985(2) 0.0770(3) 0.0644(13) Uani 1 1 d .
O21 O 0.0170(2) 0.58450(19) 0.2122(3) 0.0597(13) Uani 1 1 d .
O22 O 0.2644(9) -0.1004(5) 0.4213(6) 0.213(7) Uani 1 1 d D
O23 O 0.3388(6) 0.0252(6) 0.3441(8) 0.207(5) Uani 1 1 d .
C1 C 0.0239(3) 0.2346(3) 0.4163(3) 0.0369(12) Uani 1 1 d .
C2 C -0.0098(3) 0.2959(2) 0.4491(3) 0.0323(11) Uani 1 1 d .
C3 C -0.0507(3) 0.3417(3) 0.3983(3) 0.0380(12) Uani 1 1 d .
H3 H -0.0587 0.3340 0.3443 0.046 Uiso 1 1 calc R
C4 C -0.0797(3) 0.3987(3) 0.4270(3) 0.0369(11) Uani 1 1 d .
H4 H -0.1065 0.4298 0.3924 0.044 Uiso 1 1 calc R
C5 C -0.0690(3) 0.4098(2) 0.5075(3) 0.0312(10) Uani 1 1 d .
C6 C -0.0294(3) 0.3650(2) 0.5599(3) 0.0320(10) Uani 1 1 d .
H6 H -0.0231 0.3726 0.6139 0.038 Uiso 1 1 calc R
C7 C 0.0009(3) 0.3077(2) 0.5305(3) 0.0330(11) Uani 1 1 d .
H7 H 0.0285 0.2771 0.5651 0.040 Uiso 1 1 calc R
C8 C -0.2041(3) 0.4657(2) 0.5542(3) 0.0299(10) Uani 1 1 d .
C9 C -0.2641(3) 0.4734(3) 0.4890(3) 0.0406(12) Uani 1 1 d .
H9 H -0.2522 0.4906 0.4420 0.049 Uiso 1 1 calc R
C10 C -0.3412(3) 0.4547(3) 0.4963(3) 0.0409(12) Uani 1 1 d .
H10 H -0.3827 0.4588 0.4536 0.049 Uiso 1 1 calc R
C11 C -0.3580(3) 0.4296(2) 0.5679(3) 0.0319(10) Uani 1 1 d .
C12 C -0.2983(3) 0.4252(2) 0.6324(3) 0.0356(11) Uani 1 1 d .
H12 H -0.3104 0.4106 0.6805 0.043 Uiso 1 1 calc R
C13 C -0.2200(3) 0.4428(2) 0.6252(3) 0.0355(11) Uani 1 1 d .
H13 H -0.1785 0.4391 0.6679 0.043 Uiso 1 1 calc R
C14 C -0.4405(3) 0.4066(2) 0.5718(3) 0.0329(11) Uani 1 1 d .
C15 C 0.2145(3) 0.1948(2) 0.3135(3) 0.0333(11) Uani 1 1 d .
C16 C 0.2976(3) 0.2143(2) 0.3022(3) 0.0273(10) Uani 1 1 d .
C17 C 0.3558(3) 0.2254(2) 0.3688(3) 0.0290(10) Uani 1 1 d .
H17 H 0.3420 0.2209 0.4188 0.035 Uiso 1 1 calc R
C18 C 0.4322(3) 0.2427(2) 0.3603(3) 0.0298(10) Uani 1 1 d .
H18 H 0.4708 0.2508 0.4045 0.036 Uiso 1 1 calc R
C19 C 0.4529(3) 0.2482(2) 0.2851(3) 0.0262(9) Uani 1 1 d .
C20 C 0.3957(3) 0.2371(2) 0.2181(3) 0.0303(10) Uani 1 1 d .
H20 H 0.4097 0.2412 0.1681 0.036 Uiso 1 1 calc R
C21 C 0.3184(3) 0.2201(2) 0.2273(3) 0.0309(10) Uani 1 1 d .
H21 H 0.2795 0.2124 0.1832 0.037 Uiso 1 1 calc R
C22 C 0.5371(3) 0.3530(2) 0.2355(3) 0.0309(10) Uani 1 1 d .
C23 C 0.5220(3) 0.4036(2) 0.2876(3) 0.0359(11) Uani 1 1 d .
H23 H 0.5264 0.3962 0.3415 0.043 Uiso 1 1 calc R
C24 C 0.5003(3) 0.4649(2) 0.2552(3) 0.0373(12) Uani 1 1 d .
H24 H 0.4899 0.4994 0.2876 0.045 Uiso 1 1 calc R
C25 C 0.4941(3) 0.4750(2) 0.1739(3) 0.0338(11) Uani 1 1 d .
C26 C 0.5135(3) 0.4259(2) 0.1254(3) 0.0388(12) Uani 1 1 d .
H26 H 0.5120 0.4340 0.0719 0.047 Uiso 1 1 calc R
C27 C 0.5355(3) 0.3639(2) 0.1563(3) 0.0356(11) Uani 1 1 d .
H27 H 0.5489 0.3304 0.1239 0.043 Uiso 1 1 calc R
C28 C 0.4561(3) 0.5368(2) 0.1369(3) 0.0391(12) Uani 1 1 d .
C29 C -0.0458(3) 0.2728(2) 0.1142(3) 0.0315(10) Uani 1 1 d .
C30 C -0.0498(3) 0.3461(2) 0.1224(3) 0.0288(10) Uani 1 1 d .
C31 C -0.0834(4) 0.3864(3) 0.0596(3) 0.0519(16) Uani 1 1 d .
H31 H -0.1058 0.3676 0.0117 0.062 Uiso 1 1 calc R
C32 C -0.0834(4) 0.4543(3) 0.0685(4) 0.0528(16) Uani 1 1 d .
H32 H -0.1046 0.4813 0.0265 0.063 Uiso 1 1 calc R
C33 C -0.0518(3) 0.4814(2) 0.1402(3) 0.0367(11) Uani 1 1 d .
C34 C -0.0184(3) 0.4421(2) 0.2039(3) 0.0364(11) Uani 1 1 d .
H34 H 0.0027 0.4610 0.2521 0.044 Uiso 1 1 calc R
C35 C -0.0174(3) 0.3747(2) 0.1937(3) 0.0332(11) Uani 1 1 d .
H35 H 0.0053 0.3480 0.2354 0.040 Uiso 1 1 calc R
C36 C -0.1384(3) 0.5828(2) 0.1954(3) 0.0403(12) Uani 1 1 d .
C37 C -0.2079(4) 0.6026(4) 0.1493(4) 0.063(2) Uani 1 1 d .
H37 H -0.2089 0.6091 0.0956 0.075 Uiso 1 1 calc R
C38 C -0.2757(4) 0.6129(4) 0.1817(4) 0.064(2) Uani 1 1 d .
H38 H -0.3233 0.6258 0.1497 0.077 Uiso 1 1 calc R
C39 C -0.2751(3) 0.6043(2) 0.2624(3) 0.0329(11) Uani 1 1 d .
C40 C -0.2046(3) 0.5854(2) 0.3093(3) 0.0331(11) Uani 1 1 d .
H40 H -0.2031 0.5802 0.3632 0.040 Uiso 1 1 calc R
C41 C -0.1365(3) 0.5742(2) 0.2764(3) 0.0342(11) Uani 1 1 d .
H41 H -0.0889 0.5608 0.3079 0.041 Uiso 1 1 calc R
C42 C -0.3500(3) 0.6167(2) 0.2977(3) 0.0347(11) Uani 1 1 d .
C43 C 0.2239(6) 0.2348(4) 0.5963(6) 0.104(3) Uiso 1 1 d D
C44 C 0.2209(7) 0.1617(4) 0.6187(5) 0.116(4) Uiso 1 1 d D
C45 C 0.2728(7) 0.2003(6) 0.7478(7) 0.118(4) Uiso 1 1 d .
C46 C 0.2406(8) 0.0759(6) 0.7127(8) 0.125(4) Uiso 1 1 d .
C47 C -0.2938(5) 0.1567(4) -0.0463(7) 0.100(3) Uani 1 1 d .
H47A H -0.3449 0.1591 -0.0809 0.150 Uiso 1 1 calc R
H47B H -0.2789 0.1997 -0.0258 0.150 Uiso 1 1 calc R
H47C H -0.2986 0.1273 -0.0035 0.150 Uiso 1 1 calc R
C48 C -0.2294(4) 0.1312(3) -0.0915(5) 0.062(2) Uani 1 1 d .
C49 C -0.3296(5) 0.1301(5) -0.2085(6) 0.106(4) Uani 1 1 d .
H49A H -0.3288 0.1180 -0.2624 0.159 Uiso 1 1 calc R
H49B H -0.3449 0.1755 -0.2061 0.159 Uiso 1 1 calc R
H49C H -0.3682 0.1030 -0.1874 0.159 Uiso 1 1 calc R
C50 C -0.1872(5) 0.0974(4) -0.2081(5) 0.076(2) Uani 1 1 d .
H50A H -0.2101 0.0910 -0.2624 0.115 Uiso 1 1 calc R
H50B H -0.1653 0.0565 -0.1861 0.115 Uiso 1 1 calc R
H50C H -0.1449 0.1297 -0.2043 0.115 Uiso 1 1 calc R
C51 C 0.3570(6) -0.2102(8) 0.4426(7) 0.197(9) Uani 1 1 d D
H51A H 0.3360 -0.2540 0.4457 0.295 Uiso 1 1 calc R
H51B H 0.3919 -0.1997 0.4909 0.295 Uiso 1 1 calc R
H51C H 0.3872 -0.2077 0.3996 0.295 Uiso 1 1 calc R
C52 C 0.2852(6) -0.1601(6) 0.4287(11) 0.202(10) Uani 1 1 d D
C53 C 0.2345(6) -0.2560(8) 0.5032(7) 0.146(6) Uani 1 1 d .
H53A H 0.1852 -0.2599 0.5248 0.219 Uiso 1 1 calc R
H53B H 0.2800 -0.2607 0.5445 0.219 Uiso 1 1 calc R
H53C H 0.2363 -0.2898 0.4644 0.219 Uiso 1 1 calc R
C54 C 0.1483(6) -0.1571(5) 0.4715(6) 0.143(5) Uani 1 1 d .
H54A H 0.1178 -0.1856 0.5005 0.214 Uiso 1 1 calc R
H54B H 0.1191 -0.1507 0.4193 0.214 Uiso 1 1 calc R
H54C H 0.1564 -0.1154 0.4978 0.214 Uiso 1 1 calc R
H11A H 0.2167 0.0043 0.4550 0.214 Uiso 1 1 d RD
H11B H 0.2683 0.0287 0.3978 0.214 Uiso 1 1 d RD

loop_
_atom_site_aniso_label
_atom_site_aniso_U_11
_atom_site_aniso_U_22
_atom_site_aniso_U_33
_atom_site_aniso_U_23
_atom_site_aniso_U_13
_atom_site_aniso_U_12
Mn1 0.0270(4) 0.0276(4) 0.0258(4) 0.0002(3) 0.0029(3) -0.0023(3)
Mn2 0.0365(5) 0.0452(5) 0.0282(4) -0.0017(3) 0.0064(3) -0.0037(3)
Mn3 0.0265(4) 0.0334(4) 0.0311(4) 0.0027(3) 0.0054(3) 0.0015(3)
S1 0.0273(6) 0.0304(6) 0.0379(7) -0.0008(5) 0.0022(5) -0.0061(5)
S2 0.0259(6) 0.0295(6) 0.0358(6) 0.0003(5) 0.0034(5) 0.0011(5)
S3 0.0489(8) 0.0277(6) 0.0697(10) 0.0017(6) 0.0340(7) 0.0029(6)
N2 0.067(4) 0.064(4) 0.070(4) 0.024(3) -0.033(3) -0.025(3)
N3 0.195(14) 0.261(16) 0.062(6) -0.045(8) -0.020(7) -0.117(13)
O1 0.072(3) 0.037(2) 0.049(2) 0.0082(18) -0.009(2) 0.0079(19)
O2 0.040(2) 0.0311(18) 0.045(2) -0.0097(16) 0.0058(16) 0.0049(15)
O3 0.030(2) 0.068(3) 0.047(2) 0.009(2) 0.0090(17) 0.0148(18)
O4 0.046(2) 0.051(2) 0.035(2) -0.0128(17) 0.0093(17) -0.0041(17)
O5 0.0295(18) 0.0386(18) 0.0327(19) -0.0006(15) 0.0037(14) -0.0078(14)
O6 0.038(2) 0.052(2) 0.043(2) 0.0094(17) 0.0148(17) 0.0024(17)
O7 0.052(3) 0.095(3) 0.033(2) -0.003(2) 0.0150(18) -0.034(2)
O8 0.046(2) 0.039(2) 0.043(2) -0.0007(17) 0.0166(18) 0.0015(16)
O9 0.048(3) 0.115(4) 0.052(3) -0.032(3) 0.006(2) -0.004(3)
O10 0.074(3) 0.041(2) 0.040(2) 0.0048(17) 0.019(2) 0.017(2)
O11 0.076(4) 0.137(5) 0.070(4) -0.016(4) -0.006(3) 0.006(4)
O12 0.035(2) 0.052(2) 0.034(2) 0.0015(16) 0.0107(16) 0.0075(16)
O13 0.045(2) 0.054(2) 0.051(2) 0.0117(19) -0.0111(19) -0.0093(18)
O14 0.055(2) 0.0357(19) 0.034(2) -0.0038(15) 0.0016(17) -0.0031(16)
O15 0.030(2) 0.072(3) 0.043(2) 0.003(2) 0.0037(17) -0.0147(18)
O16 0.0347(19) 0.0361(18) 0.052(2) 0.0096(16) 0.0104(17) -0.0075(15)
O17 0.0337(19) 0.0373(18) 0.045(2) -0.0109(16) -0.0026(16) -0.0083(15)
O18 0.0273(19) 0.050(2) 0.045(2) 0.0025(17) -0.0021(16) 0.0012(16)
O19 0.039(2) 0.0309(17) 0.044(2) 0.0005(15) 0.0133(16) 0.0050(14)
O20 0.079(3) 0.044(2) 0.084(3) 0.021(2) 0.054(3) 0.016(2)
O21 0.040(2) 0.041(2) 0.105(4) -0.018(2) 0.031(2) -0.0095(17)
O22 0.335(18) 0.171(9) 0.097(7) -0.039(7) -0.075(9) 0.086(11)
O23 0.103(7) 0.236(12) 0.281(14) -0.065(10) 0.029(8) 0.005(7)
C1 0.034(3) 0.041(3) 0.037(3) -0.009(2) 0.010(2) -0.011(2)
C2 0.028(3) 0.037(3) 0.033(3) -0.005(2) 0.009(2) -0.005(2)
C3 0.034(3) 0.051(3) 0.028(3) -0.007(2) 0.003(2) -0.002(2)
C4 0.030(3) 0.045(3) 0.033(3) 0.003(2) -0.003(2) -0.002(2)
C5 0.029(3) 0.032(2) 0.033(3) -0.002(2) 0.006(2) -0.0057(19)
C6 0.034(3) 0.035(2) 0.027(2) -0.003(2) 0.005(2) -0.006(2)
C7 0.032(3) 0.037(3) 0.031(3) 0.000(2) 0.009(2) -0.001(2)
C8 0.027(2) 0.028(2) 0.035(3) 0.0024(19) 0.0031(19) -0.0048(18)
C9 0.034(3) 0.054(3) 0.033(3) 0.010(2) 0.002(2) -0.013(2)
C10 0.033(3) 0.055(3) 0.033(3) 0.011(2) 0.000(2) -0.009(2)
C11 0.032(3) 0.028(2) 0.036(3) 0.002(2) 0.005(2) 0.0013(19)
C12 0.035(3) 0.041(3) 0.031(3) 0.004(2) 0.003(2) -0.004(2)
C13 0.033(3) 0.041(3) 0.031(3) 0.003(2) 0.001(2) -0.003(2)
C14 0.030(3) 0.030(2) 0.041(3) 0.004(2) 0.015(2) 0.0001(19)
C15 0.036(3) 0.033(2) 0.031(3) -0.003(2) 0.006(2) -0.005(2)
C16 0.029(2) 0.026(2) 0.027(2) 0.0027(18) 0.0060(19) -0.0024(18)
C17 0.035(3) 0.032(2) 0.020(2) 0.0024(18) 0.0059(19) 0.0028(19)
C18 0.028(2) 0.031(2) 0.028(2) -0.0012(19) -0.0029(19) 0.0008(19)
C19 0.028(2) 0.022(2) 0.029(2) 0.0032(18) 0.0047(18) 0.0001(17)
C20 0.032(3) 0.032(2) 0.027(2) 0.0020(19) 0.0061(19) -0.0009(19)
C21 0.031(3) 0.037(2) 0.023(2) -0.0008(19) 0.0021(19) -0.004(2)
C22 0.030(3) 0.024(2) 0.039(3) 0.002(2) 0.006(2) 0.0002(18)
C23 0.044(3) 0.034(3) 0.029(3) -0.003(2) 0.002(2) -0.004(2)
C24 0.044(3) 0.028(2) 0.040(3) -0.008(2) 0.008(2) -0.003(2)
C25 0.037(3) 0.032(2) 0.035(3) 0.001(2) 0.010(2) -0.001(2)
C26 0.051(3) 0.034(3) 0.034(3) -0.002(2) 0.013(2) 0.001(2)
C27 0.044(3) 0.024(2) 0.041(3) -0.005(2) 0.014(2) -0.002(2)
C28 0.048(3) 0.032(3) 0.040(3) 0.000(2) 0.013(2) 0.004(2)
C29 0.034(3) 0.033(2) 0.029(3) 0.005(2) 0.009(2) -0.004(2)
C30 0.026(2) 0.030(2) 0.031(2) 0.0015(19) 0.0069(19) 0.0013(18)
C31 0.071(4) 0.045(3) 0.034(3) 0.002(2) -0.009(3) 0.007(3)
C32 0.079(5) 0.039(3) 0.039(3) 0.006(2) 0.003(3) 0.015(3)
C33 0.036(3) 0.029(2) 0.048(3) 0.003(2) 0.016(2) 0.002(2)
C34 0.032(3) 0.036(3) 0.041(3) -0.003(2) 0.006(2) 0.001(2)
C35 0.032(3) 0.035(3) 0.032(3) 0.005(2) 0.000(2) 0.002(2)
C36 0.041(3) 0.031(3) 0.055(3) 0.005(2) 0.024(3) 0.007(2)
C37 0.064(4) 0.094(5) 0.037(3) 0.029(3) 0.026(3) 0.039(4)
C38 0.053(4) 0.105(5) 0.036(3) 0.024(3) 0.015(3) 0.040(4)
C39 0.032(3) 0.032(2) 0.036(3) 0.007(2) 0.008(2) 0.009(2)
C40 0.034(3) 0.029(2) 0.036(3) -0.005(2) 0.007(2) -0.003(2)
C41 0.032(3) 0.030(2) 0.040(3) -0.008(2) 0.007(2) -0.002(2)
C42 0.034(3) 0.034(3) 0.038(3) 0.004(2) 0.011(2) 0.008(2)
C47 0.059(5) 0.088(6) 0.160(10) 0.058(6) 0.039(6) 0.021(4)
C48 0.052(4) 0.048(3) 0.077(5) 0.033(3) -0.012(4) -0.014(3)
C49 0.068(5) 0.105(6) 0.122(8) 0.052(6) -0.057(5) -0.031(5)
C50 0.086(6) 0.075(5) 0.062(5) 0.005(4) -0.006(4) -0.016(4)
C51 0.063(7) 0.40(3) 0.127(10) -0.144(14) 0.014(6) 0.005(10)
C52 0.039(6) 0.30(2) 0.26(2) -0.14(2) 0.024(9) -0.027(10)
C53 0.073(7) 0.263(18) 0.102(9) -0.083(11) 0.014(6) -0.065(9)
C54 0.061(7) 0.246(16) 0.112(10) -0.038(10) -0.011(6) -0.005(8)

loop_
_atom_type_symbol
_atom_type_description
_atom_type_scat_dispersion_real
_atom_type_scat_dispersion_imag
_atom_type_scat_source
Mn Mn 0.3368 0.7283 'International Tables Vol C Tables 4.2.6.8 and 6.1.1.4'
S S 0.1246 0.1234 'International Tables Vol C Tables 4.2.6.8 and 6.1.1.4'
N N 0.0061 0.0033 'International Tables Vol C Tables 4.2.6.8 and 6.1.1.4'
O O 0.0106 0.0060 'International Tables Vol C Tables 4.2.6.8 and 6.1.1.4'
C C 0.0033 0.0016 'International Tables Vol C Tables 4.2.6.8 and 6.1.1.4'
H H 0.0000 0.0000 'International Tables Vol C Tables 4.2.6.8 and 6.1.1.4'

loop_
_geom_angle_atom_site_label_1
_geom_angle_atom_site_label_2
_geom_angle_atom_site_label_3
_geom_angle
_geom_angle_site_symmetry_1
_geom_angle_site_symmetry_3
O1 Mn1 O2 174.48(15) . 2_545
O1 Mn1 O3 90.99(17) . 2_445
O2 Mn1 O3 86.41(15) 2_545 2_445
O1 Mn1 O4 87.73(16) . .
O2 Mn1 O4 97.02(15) 2_545 .
O3 Mn1 O4 87.73(15) 2_445 .
O1 Mn1 O5 92.76(16) . .
O2 Mn1 O5 89.78(13) 2_545 .
O3 Mn1 O5 176.12(15) 2_445 .
O4 Mn1 O5 93.43(14) . .
O1 Mn1 O6 83.68(16) . 4_665
O2 Mn1 O6 91.41(15) 2_545 4_665
O3 Mn1 O6 89.13(14) 2_445 4_665
O4 Mn1 O6 170.80(15) . 4_665
O5 Mn1 O6 90.28(13) . 4_665
O7 Mn2 O8 93.93(18) . .
O7 Mn2 O9 106.23(19) . .
O8 Mn2 O9 90.95(18) . .
O7 Mn2 O10 146.34(16) . 2_545
O8 Mn2 O10 95.17(16) . 2_545
O9 Mn2 O10 105.95(19) . 2_545
O7 Mn2 O11 88.7(2) . .
O8 Mn2 O11 176.95(19) . .
O9 Mn2 O11 86.8(2) . .
O10 Mn2 O11 83.4(2) 2_545 .
O7 Mn2 O2 89.33(14) . 2_545
O8 Mn2 O2 98.63(14) . 2_545
O9 Mn2 O2 161.17(18) . 2_545
O10 Mn2 O2 57.27(13) 2_545 2_545
O11 Mn2 O2 82.91(16) . 2_545
O7 Mn2 C28 117.55(16) . 2_545
O8 Mn2 C28 100.48(16) . 2_545
O9 Mn2 C28 133.52(19) . 2_545
O10 Mn2 C28 28.81(15) 2_545 2_545
O11 Mn2 C28 79.59(19) . 2_545
O2 Mn2 C28 28.69(14) 2_545 2_545
O12 Mn3 O13 100.41(16) 2_445 .
O12 Mn3 O14 109.53(15) 2_445 .
O13 Mn3 O14 101.82(15) . .
O12 Mn3 O15 131.16(16) 2_445 4_665
O13 Mn3 O15 90.89(17) . 4_665
O14 Mn3 O15 114.32(16) . 4_665
O12 Mn3 O6 91.38(14) 2_445 4_665
O13 Mn3 O6 143.91(15) . 4_665
O14 Mn3 O6 106.12(14) . 4_665
O15 Mn3 O6 56.93(13) 4_665 4_665
O12 Mn3 C14 113.89(16) 2_445 4_665
O13 Mn3 C14 118.43(17) . 4_665
O14 Mn3 C14 111.59(15) . 4_665
O15 Mn3 C14 28.49(15) 4_665 4_665
O6 Mn3 C14 28.51(14) 4_665 4_665
O17 S1 O16 120.1(2) . .
O17 S1 C8 107.4(2) . .
O16 S1 C8 107.9(2) . .
O17 S1 C5 109.4(2) . .
O16 S1 C5 107.3(2) . .
C8 S1 C5 103.6(2) . .
O18 S2 O19 120.1(2) . .
O18 S2 C19 107.6(2) . .
O19 S2 C19 108.3(2) . .
O18 S2 C22 109.5(2) . .
O19 S2 C22 106.7(2) . .
C19 S2 C22 103.3(2) . .
O20 S3 O21 120.7(3) . .
O20 S3 C36 108.5(3) . .
O21 S3 C36 106.9(3) . .
O20 S3 C33 108.2(3) . .
O21 S3 C33 107.4(3) . .
C36 S3 C33 103.9(2) . .
C44 N1 C45 124.3(8) . .
C44 N1 C46 113.0(8) . .
C45 N1 C46 122.7(8) . .
C48 N2 C49 127.6(9) . .
C48 N2 C50 116.1(6) . .
C49 N2 C50 116.3(8) . .
C52 N3 C53 137.3(17) . .
C52 N3 C54 117.5(14) . .
C53 N3 C54 104.9(11) . .
C29 O1 Mn1 159.8(4) . .
C28 O2 Mn1 143.6(4) . 2
C28 O2 Mn2 84.1(3) . 2
Mn1 O2 Mn2 106.53(14) 2 2
C42 O3 Mn1 142.5(4) . 2_455
C1 O4 Mn1 142.3(4) . .
C15 O5 Mn1 128.1(3) . .
C14 O6 Mn1 156.3(3) . 4_566
C14 O6 Mn3 81.2(3) . 4_566
Mn1 O6 Mn3 102.24(14) 4_566 4_566
C15 O7 Mn2 138.2(4) . .
C1 O8 Mn2 124.6(3) . .
C44 O9 Mn2 143.5(6) . .
C28 O10 Mn2 96.2(3) . 2
C42 O12 Mn3 131.1(3) . 2_455
C48 O13 Mn3 146.0(5) . .
C29 O14 Mn3 117.2(3) . .
C14 O15 Mn3 99.5(3) . 4_566
O4 C1 O8 128.0(5) . .
O4 C1 C2 116.5(5) . .
O8 C1 C2 115.5(5) . .
C3 C2 C7 119.3(5) . .
C3 C2 C1 119.6(5) . .
C7 C2 C1 121.1(5) . .
C4 C3 C2 120.4(5) . .
C3 C4 C5 119.8(5) . .
C6 C5 C4 121.4(5) . .
C6 C5 S1 119.5(4) . .
C4 C5 S1 119.1(4) . .
C5 C6 C7 118.6(5) . .
C6 C7 C2 120.5(5) . .
C13 C8 C9 122.6(5) . .
C13 C8 S1 119.7(4) . .
C9 C8 S1 117.7(4) . .
C10 C9 C8 117.7(5) . .
C9 C10 C11 120.3(5) . .
C12 C11 C10 120.8(5) . .
C12 C11 C14 120.7(5) . .
C10 C11 C14 118.5(5) . .
C11 C12 C13 119.2(5) . .
C8 C13 C12 119.3(5) . .
O6 C14 O15 122.1(5) . .
O6 C14 C11 120.0(5) . .
O15 C14 C11 118.0(4) . .
O6 C14 Mn3 70.3(3) . 4_566
O15 C14 Mn3 52.0(2) . 4_566
C11 C14 Mn3 168.5(4) . 4_566
O5 C15 O7 126.2(5) . .
O5 C15 C16 118.2(4) . .
O7 C15 C16 115.6(4) . .
C21 C16 C17 120.1(4) . .
C21 C16 C15 121.3(4) . .
C17 C16 C15 118.6(4) . .
C18 C17 C16 119.9(4) . .
C17 C18 C19 119.9(4) . .
C20 C19 C18 121.0(4) . .
C20 C19 S2 118.9(4) . .
C18 C19 S2 120.1(4) . .
C21 C20 C19 118.7(4) . .
C20 C21 C16 120.4(4) . .
C27 C22 C23 122.3(4) . .
C27 C22 S2 119.9(4) . .
C23 C22 S2 117.7(4) . .
C24 C23 C22 117.2(5) . .
C23 C24 C25 120.4(5) . .
C26 C25 C24 120.9(5) . .
C26 C25 C28 118.3(5) . .
C24 C25 C28 120.4(4) . .
C25 C26 C27 119.8(5) . .
C22 C27 C26 119.1(5) . .
O2 C28 O10 121.5(5) . .
O2 C28 C25 120.0(5) . .
O10 C28 C25 118.2(4) . .
O2 C28 Mn2 67.2(3) . 2
O10 C28 Mn2 55.0(3) . 2
C25 C28 Mn2 164.0(4) . 2
O1 C29 O14 124.2(5) . .
O1 C29 C30 116.7(4) . .
O14 C29 C30 119.1(4) . .
C35 C30 C31 119.3(5) . .
C35 C30 C29 118.9(4) . .
C31 C30 C29 121.7(5) . .
C32 C31 C30 120.2(5) . .
C33 C32 C31 119.3(5) . .
C32 C33 C34 121.5(5) . .
C32 C33 S3 120.1(4) . .
C34 C33 S3 118.3(4) . .
C35 C34 C33 118.5(5) . .
C34 C35 C30 121.1(5) . .
C37 C36 C41 120.0(5) . .
C37 C36 S3 119.7(5) . .
C41 C36 S3 120.3(4) . .
C38 C37 C36 119.9(5) . .
C37 C38 C39 120.9(6) . .
C40 C39 C38 119.2(5) . .
C40 C39 C42 120.3(5) . .
C38 C39 C42 120.5(5) . .
C41 C40 C39 119.7(5) . .
C40 C41 C36 120.2(5) . .
O3 C42 O12 126.1(5) . .
O3 C42 C39 117.6(5) . .
O12 C42 C39 116.3(4) . .
O9 C44 N1 131.2(9) . .
O9 C44 C43 115.2(8) . .
N1 C44 C43 113.7(8) . .
O13 C48 N2 127.0(8) . .
O13 C48 C47 116.4(8) . .
N2 C48 C47 116.5(7) . .
O22 C52 N3 110.1(15) . .
O22 C52 C51 146.5(14) . .
N3 C52 C51 97.3(14) . .

loop_
_geom_bond_atom_site_label_1
_geom_bond_atom_site_label_2
_geom_bond_distance
_geom_bond_site_symmetry_2
Mn1 O1 2.132(4) .
Mn1 O2 2.143(3) 2_545
Mn1 O3 2.155(4) 2_445
Mn1 O4 2.158(4) .
Mn1 O5 2.168(3) .
Mn1 O6 2.264(4) 4_665
Mn2 O7 2.054(4) .
Mn2 O8 2.108(4) .
Mn2 O9 2.115(5) .
Mn2 O10 2.152(4) 2_545
Mn2 O11 2.283(6) .
Mn2 O2 2.420(4) 2_545
Mn2 C28 2.612(5) 2_545
Mn3 O12 2.029(4) 2_445
Mn3 O13 2.059(4) .
Mn3 O14 2.076(4) .
Mn3 O15 2.087(4) 4_665
Mn3 O6 2.488(4) 4_665
Mn3 C14 2.612(5) 4_665
S1 O17 1.438(4) .
S1 O16 1.443(4) .
S1 C8 1.749(5) .
S1 C5 1.762(5) .
S2 O18 1.436(4) .
S2 O19 1.437(4) .
S2 C19 1.747(5) .
S2 C22 1.771(5) .
S3 O20 1.435(5) .
S3 O21 1.445(5) .
S3 C36 1.742(5) .
S3 C33 1.774(5) .
N1 C44 1.262(8) .
N1 C45 1.433(12) .
N1 C46 1.564(13) .
N2 C48 1.258(9) .
N2 C49 1.419(8) .
N2 C50 1.487(11) .
N3 C52 1.272(19) .
N3 C53 1.461(18) .
N3 C54 1.659(18) .
O1 C29 1.230(6) .
O2 C28 1.260(6) .
O2 Mn1 2.143(3) 2
O2 Mn2 2.420(4) 2
O3 C42 1.225(6) .
O3 Mn1 2.155(4) 2_455
O4 C1 1.248(6) .
O5 C15 1.241(6) .
O6 C14 1.262(6) .
O6 Mn1 2.264(4) 4_566
O6 Mn3 2.488(4) 4_566
O7 C15 1.277(6) .
O8 C1 1.258(6) .
O9 C44 1.216(7) .
O10 C28 1.266(6) .
O10 Mn2 2.152(4) 2
O12 C42 1.270(6) .
O12 Mn3 2.029(4) 2_455
O13 C48 1.219(7) .
O14 C29 1.259(6) .
O15 C14 1.263(6) .
O15 Mn3 2.087(4) 4_566
O22 C52 1.261(9) .
C1 C2 1.512(7) .
C2 C3 1.379(7) .
C2 C7 1.403(7) .
C3 C4 1.376(7) .
C4 C5 1.385(7) .
C5 C6 1.373(7) .
C6 C7 1.394(7) .
C8 C13 1.370(7) .
C8 C9 1.388(7) .
C9 C10 1.368(7) .
C10 C11 1.401(7) .
C11 C12 1.372(7) .
C11 C14 1.467(7) .
C12 C13 1.381(7) .
C14 Mn3 2.612(5) 4_566
C15 C16 1.486(7) .
C16 C21 1.392(6) .
C16 C17 1.395(6) .
C17 C18 1.354(7) .
C18 C19 1.395(7) .
C19 C20 1.393(6) .
C20 C21 1.370(7) .
C22 C27 1.375(7) .
C22 C23 1.412(7) .
C23 C24 1.386(7) .
C24 C25 1.400(7) .
C25 C26 1.372(7) .
C25 C28 1.500(7) .
C26 C27 1.391(7) .
C28 Mn2 2.612(5) 2
C29 C30 1.497(6) .
C30 C35 1.386(7) .
C30 C31 1.399(7) .
C31 C32 1.387(8) .
C32 C33 1.376(8) .
C33 C34 1.397(7) .
C34 C35 1.379(7) .
C36 C37 1.358(8) .
C36 C41 1.398(8) .
C37 C38 1.357(8) .
C38 C39 1.398(7) .
C39 C40 1.371(7) .
C39 C42 1.497(7) .
C40 C41 1.368(7) .
C43 C44 1.535(8) .
C47 C48 1.515(12) .
C51 C52 1.561(9) .
